data_2243531
loop_
_publ_author_name
'Kanno, Takatoshi'
'Takase, Tsugiko'
'Oyama, Dai'

_publ_section_title
;
 Synthesis and crystal structures of manganese(I) carbonyl complexes
 bearing ester-substituted \a-diimine ligands
;
_journal_coeditor_code DJ2012
_journal_issue 9
_journal_name_full 'Acta Crystallographica Section E'
_journal_page_first 1433
_journal_page_last 1436
_journal_paper_doi 10.1107/S2056989020010750
_journal_volume 76
_journal_year 2020
_chemical_formula_iupac '[Mn Br (C16 H16 N2 O4) (C O)3]'
_chemical_formula_moiety 'C19 H16 Br Mn N2 O7'
_chemical_formula_sum 'C19 H16 Br Mn N2 O7'
_chemical_formula_weight 519.19
_chemical_name_systematic
;
<i>fac</i>-Bromidotricarbonyl(diethyl
2,2'-bipyridine-4,4'-dicarboxylate-\k^2^<i>N</i>,<i>N</i>')manganese(I)
;
_space_group_crystal_system monoclinic
_space_group_IT_number 14
_space_group_name_Hall '-P 2yab'
_space_group_name_H-M_alt 'P 1 21/a 1'
_atom_sites_solution_hydrogens geom
_atom_sites_solution_primary direct
_atom_sites_solution_secondary difmap
_cell_angle_alpha 90.0000
_cell_angle_beta 110.347(2)
_cell_angle_gamma 90.0000
_cell_formula_units_Z 4
_cell_length_a 11.7054(7)
_cell_length_b 13.9151(7)
_cell_length_c 13.3273(8)
_cell_measurement_reflns_used 5049
_cell_measurement_temperature 93
_cell_measurement_theta_max 27.48
_cell_measurement_theta_min 3.22
_cell_volume 2035.3(2)
_computing_cell_refinement
;
CrystalClear (Rigaku, 2015)
;
_computing_data_collection
;
CrystalClear (Rigaku, 2015)
;
_computing_data_reduction
;
CrystalClear (Rigaku, 2015)
;
_computing_molecular_graphics
;
Mercury (Macrae <i>et al.</i>,  2020), ORTEP-3 for Windows (Farrugia,
2012)
;
_computing_publication_material
;
CrystalStructure (Rigaku, 2019), PLATON (Spek, 2020), publCIF
(Westrip, 2010)
;
_computing_structure_refinement
;
<i>SHELXL2018/3</i> (Sheldrick, 2015b)
;
_computing_structure_solution
;
SIR97 (Altomare <i>et al.</i>,  1999)
;
_diffrn_ambient_temperature 93
_diffrn_detector_area_resol_mean 28.626
_diffrn_measured_fraction_theta_full 0.997
_diffrn_measured_fraction_theta_max 0.995
_diffrn_measurement_device_type 'Rigaku Saturn724'
_diffrn_measurement_method \w
_diffrn_radiation_type 'Mo K\a'
_diffrn_radiation_wavelength 0.71075
_diffrn_reflns_av_R_equivalents 0.0294
_diffrn_reflns_av_unetI/netI 0.0234
_diffrn_reflns_limit_h_max 15
_diffrn_reflns_limit_h_min -15
_diffrn_reflns_limit_k_max 18
_diffrn_reflns_limit_k_min -18
_diffrn_reflns_limit_l_max 17
_diffrn_reflns_limit_l_min -16
_diffrn_reflns_number 20542
_diffrn_reflns_theta_full 25.242
_diffrn_reflns_theta_max 27.504
_diffrn_reflns_theta_min 3.217
_diffrn_standards_number 0
_exptl_absorpt_coefficient_mu 2.662
_exptl_absorpt_correction_T_max 0.875
_exptl_absorpt_correction_T_min 0.730
_exptl_absorpt_correction_type multi-scan
_exptl_absorpt_process_details
;
(<i>REQAB</i>; Rigaku, 1998)
;
_exptl_crystal_colour red
_exptl_crystal_density_diffrn 1.694
_exptl_crystal_density_method 'not measured'
_exptl_crystal_description block
_exptl_crystal_F_000 1040.00
_exptl_crystal_size_max 0.250
_exptl_crystal_size_mid 0.200
_exptl_crystal_size_min 0.050
_refine_diff_density_max 1.05
_refine_diff_density_min -0.56
_refine_ls_extinction_method none
_refine_ls_goodness_of_fit_ref 1.069
_refine_ls_hydrogen_treatment constr
_refine_ls_number_parameters 273
_refine_ls_number_reflns 4653
_refine_ls_number_restraints 0
_refine_ls_R_factor_all 0.0425
_refine_ls_R_factor_gt 0.0365
_refine_ls_shift/su_max 0.001
_refine_ls_structure_factor_coef Fsqd
_refine_ls_weighting_details 'w = 1/[\s^2^(Fo^2^)+(0.0550P)^2^+1.4779P] where P=(Fo^2^+2Fc^2^)/3'
_refine_ls_weighting_scheme calc
_refine_ls_wR_factor_gt 0.0937
_refine_ls_wR_factor_ref 0.0977
_reflns_number_gt 4050
_reflns_number_total 4653
_reflns_threshold_expression F^2^>2.0\s(F^2^)
_cod_data_source_file dj2012sup1.cif
_cod_data_source_block I
_cod_database_code 2243531

loop_
_space_group_symop_id
_space_group_symop_operation_xyz
1 +X,+Y,+Z
2 1/2-X,1/2+Y,-Z
3 -X,-Y,-Z
4 -1/2+X,-1/2-Y,+Z

loop_
_atom_site_type_symbol
_atom_site_label
_atom_site_fract_x
_atom_site_fract_y
_atom_site_fract_z
_atom_site_U_iso_or_equiv
_atom_site_adp_type
_atom_site_calc_flag
_atom_site_occupancy
_atom_site_disorder_assembly
_atom_site_disorder_group
Br Br1 0.61566(2) 0.30862(2) 0.74453(2) 0.02885(10) Uani d 1 . .
Mn Mn1 0.59428(3) 0.13106(3) 0.76285(3) 0.02227(11) Uani d 1 . .
O O1 0.56476(18) -0.07302(16) 0.80205(17) 0.0373(5) Uani d 1 . .
O O2 0.4659(2) 0.17993(16) 0.91224(17) 0.0383(5) Uani d 1 . .
O O3 0.82383(19) 0.14080(17) 0.94807(17) 0.0445(6) Uani d 1 . .
O O4 0.9317(2) 0.0758(2) 0.4214(2) 0.0611(8) Uani d 1 . .
O O5 0.74278(19) 0.0819(2) 0.30486(17) 0.0491(6) Uani d 1 . .
O O6 0.06293(17) 0.21138(15) 0.31716(16) 0.0348(5) Uani d 1 . .
O O7 0.18898(17) 0.15004(15) 0.23897(15) 0.0337(5) Uani d 1 . .
N N1 0.67488(18) 0.10977(15) 0.65084(17) 0.0225(4) Uani d 1 . .
N N2 0.44701(18) 0.13714(14) 0.62383(16) 0.0204(4) Uani d 1 . .
C C1 0.57649(19) -0.00038(19) 0.78541(18) 0.0184(5) Uani d 1 . .
C C2 0.5130(2) 0.1609(2) 0.8528(2) 0.0281(6) Uani d 1 . .
C C3 0.7357(2) 0.1367(2) 0.8760(2) 0.0300(6) Uani d 1 . .
C C4 0.7938(2) 0.09076(19) 0.6709(2) 0.0277(6) Uani d 1 . .
H H1 0.846290 0.085051 0.743314 0.033 Uiso calc 1 . .
C C5 0.8427(2) 0.07926(19) 0.5918(2) 0.0286(6) Uani d 1 . .
H H2 0.926942 0.065380 0.609537 0.034 Uiso calc 1 . .
C C6 0.7678(2) 0.08816(17) 0.4859(2) 0.0248(5) Uani d 1 . .
C C7 0.6442(2) 0.10676(17) 0.4631(2) 0.0227(5) Uani d 1 . .
H H3 0.590464 0.112142 0.391116 0.027 Uiso calc 1 . .
C C8 0.6010(2) 0.11726(17) 0.5469(2) 0.0212(5) Uani d 1 . .
C C9 0.4718(2) 0.13526(16) 0.53200(19) 0.0195(5) Uani d 1 . .
C C10 0.3818(2) 0.14873(17) 0.4324(2) 0.0218(5) Uani d 1 . .
H H4 0.401900 0.149195 0.369186 0.026 Uiso calc 1 . .
C C11 0.2618(2) 0.16152(17) 0.42677(19) 0.0218(5) Uani d 1 . .
C C12 0.2358(2) 0.16067(18) 0.5208(2) 0.0228(5) Uani d 1 . .
H H5 0.154399 0.167911 0.518946 0.027 Uiso calc 1 . .
C C13 0.3306(2) 0.14909(17) 0.6174(2) 0.0219(5) Uani d 1 . .
H H6 0.312656 0.149609 0.681603 0.026 Uiso calc 1 . .
C C14 0.8236(2) 0.08021(19) 0.4011(2) 0.0300(6) Uani d 1 . .
C C15 0.7888(3) 0.0781(3) 0.2161(3) 0.0509(9) Uani d 1 . .
H H7 0.812429 0.143292 0.200741 0.061 Uiso calc 1 . .
H H8 0.861458 0.036113 0.234873 0.061 Uiso calc 1 . .
C C16 0.6927(3) 0.0403(3) 0.1227(3) 0.0487(8) Uani d 1 . .
H H9 0.720196 0.040532 0.061186 0.058 Uiso calc 1 . .
H H10 0.619799 0.080493 0.106964 0.058 Uiso calc 1 . .
H H11 0.673358 -0.025646 0.137198 0.058 Uiso calc 1 . .
C C17 0.1594(2) 0.17805(19) 0.3228(2) 0.0256(5) Uani d 1 . .
C C18 0.0934(3) 0.1635(3) 0.1343(2) 0.0437(8) Uani d 1 . .
H H12 0.067516 0.231576 0.124367 0.052 Uiso calc 1 . .
H H13 0.021624 0.123338 0.128791 0.052 Uiso calc 1 . .
C C19 0.1454(4) 0.1343(3) 0.0510(2) 0.0577(11) Uani d 1 . .
H H14 0.170249 0.066677 0.061456 0.069 Uiso calc 1 . .
H H15 0.216324 0.174389 0.057323 0.069 Uiso calc 1 . .
H H16 0.083590 0.142579 -0.020197 0.069 Uiso calc 1 . .

loop_
_atom_site_aniso_label
_atom_site_aniso_U_11
_atom_site_aniso_U_22
_atom_site_aniso_U_33
_atom_site_aniso_U_12
_atom_site_aniso_U_13
_atom_site_aniso_U_23
Br1 0.02690(15) 0.02926(15) 0.03069(16) -0.00070(10) 0.01041(11) -0.00024(10)
Mn1 0.01673(19) 0.0283(2) 0.01915(19) 0.00051(14) 0.00286(14) -0.00025(14)
O1 0.0297(11) 0.0444(13) 0.0364(11) 0.0040(9) 0.0096(9) 0.0013(9)
O2 0.0380(12) 0.0490(13) 0.0330(11) -0.0006(9) 0.0187(10) -0.0064(9)
O3 0.0273(11) 0.0608(15) 0.0333(11) -0.0066(10) -0.0047(9) 0.0106(10)
O4 0.0359(13) 0.099(2) 0.0583(16) 0.0226(13) 0.0288(12) 0.0239(15)
O5 0.0283(11) 0.0907(19) 0.0335(11) -0.0039(11) 0.0173(9) -0.0114(12)
O6 0.0197(9) 0.0471(12) 0.0318(11) 0.0090(8) 0.0015(8) -0.0025(9)
O7 0.0248(10) 0.0503(12) 0.0200(9) 0.0118(8) 0.0003(7) 0.0020(8)
N1 0.0160(9) 0.0241(10) 0.0241(10) 0.0007(8) 0.0027(8) -0.0001(8)
N2 0.0164(9) 0.0221(10) 0.0215(10) -0.0004(7) 0.0052(8) -0.0011(8)
C1 0.0063(9) 0.0344(14) 0.0133(10) 0.0023(9) 0.0021(8) -0.0008(9)
C2 0.0232(13) 0.0321(13) 0.0237(13) -0.0027(10) 0.0015(11) 0.0001(10)
C3 0.0273(13) 0.0344(14) 0.0278(13) -0.0011(11) 0.0089(11) 0.0042(11)
C4 0.0167(11) 0.0316(13) 0.0308(13) 0.0030(10) 0.0033(10) -0.0014(11)
C5 0.0164(11) 0.0268(13) 0.0410(15) 0.0020(9) 0.0080(11) -0.0020(11)
C6 0.0214(12) 0.0197(12) 0.0361(14) -0.0015(9) 0.0136(11) -0.0030(10)
C7 0.0192(11) 0.0231(12) 0.0258(12) -0.0022(9) 0.0076(10) -0.0033(9)
C8 0.0153(11) 0.0210(11) 0.0257(12) -0.0008(9) 0.0051(9) -0.0019(9)
C9 0.0160(11) 0.0198(11) 0.0223(11) -0.0012(8) 0.0060(9) -0.0014(9)
C10 0.0195(11) 0.0227(12) 0.0232(12) 0.0013(9) 0.0074(10) -0.0013(9)
C11 0.0185(11) 0.0217(11) 0.0217(12) 0.0006(9) 0.0026(9) -0.0008(9)
C12 0.0151(11) 0.0246(12) 0.0275(13) -0.0004(9) 0.0058(10) -0.0018(10)
C13 0.0177(11) 0.0245(12) 0.0238(12) 0.0000(9) 0.0078(9) -0.0011(9)
C14 0.0264(14) 0.0261(13) 0.0433(16) 0.0003(10) 0.0194(12) 0.0022(11)
C15 0.0442(19) 0.076(3) 0.0455(19) -0.0077(17) 0.0318(16) -0.0074(17)
C16 0.054(2) 0.065(2) 0.0344(17) -0.0040(17) 0.0246(15) 0.0039(16)
C17 0.0202(12) 0.0275(13) 0.0252(13) 0.0000(10) 0.0028(10) -0.0001(10)
C18 0.0335(16) 0.066(2) 0.0220(14) 0.0164(15) -0.0026(12) 0.0040(14)
C19 0.056(2) 0.084(3) 0.0250(15) 0.034(2) 0.0043(15) 0.0070(16)

loop_
_atom_type_symbol
_atom_type_description
_atom_type_scat_dispersion_real
_atom_type_scat_dispersion_imag
_atom_type_scat_source
C C 0.0033 0.0016
;
International Tables for Crystallography
(Vol. C, Tables 4.2.6.8 and 6.1.1.4)
;
H H 0.0000 0.0000
;
International Tables for Crystallography
(Vol. C, Table 6.1.1.4)
;
Br Br -0.2901 2.4595
;
International Tables for Crystallography
(Vol. C, Tables 4.2.6.8 and 6.1.1.4)
;
Mn Mn 0.3368 0.7283
;
International Tables for Crystallography
(Vol. C, Tables 4.2.6.8 and 6.1.1.4)
;
N N 0.0061 0.0033
;
International Tables for Crystallography
(Vol. C, Tables 4.2.6.8 and 6.1.1.4)
;
O O 0.0106 0.0060
;
International Tables for Crystallography
(Vol. C, Tables 4.2.6.8 and 6.1.1.4)
;

loop_
_geom_angle_atom_site_label_1
_geom_angle_atom_site_label_2
_geom_angle_atom_site_label_3
_geom_angle_site_symmetry_1
_geom_angle_site_symmetry_3
_geom_angle
_geom_angle_publ_flag
C3 Mn1 C2 . . 88.72(12) ?
C3 Mn1 C1 . . 91.66(11) ?
C2 Mn1 C1 . . 90.24(11) ?
C3 Mn1 N1 . . 95.38(11) ?
C2 Mn1 N1 . . 173.53(10) ?
C1 Mn1 N1 . . 94.63(9) ?
C3 Mn1 N2 . . 171.65(11) ?
C2 Mn1 N2 . . 96.79(10) ?
C1 Mn1 N2 . . 94.58(9) ?
N1 Mn1 N2 . . 78.60(8) ?
C3 Mn1 Br1 . . 86.86(9) ?
C2 Mn1 Br1 . . 86.10(9) ?
C1 Mn1 Br1 . . 176.08(7) ?
N1 Mn1 Br1 . . 89.12(6) ?
N2 Mn1 Br1 . . 87.26(6) ?
C14 O5 C15 . . 116.8(2) ?
C17 O7 C18 . . 115.1(2) ?
C4 N1 C8 . . 117.7(2) ?
C4 N1 Mn1 . . 126.13(17) ?
C8 N1 Mn1 . . 116.18(16) ?
C13 N2 C9 . . 118.4(2) ?
C13 N2 Mn1 . . 125.35(17) ?
C9 N2 Mn1 . . 116.12(15) ?
O1 C1 Mn1 . . 176.5(2) ?
O2 C2 Mn1 . . 177.5(2) ?
O3 C3 Mn1 . . 179.0(3) ?
N1 C4 C5 . . 123.2(2) ?
N1 C4 H1 . . 118.4 ?
C5 C4 H1 . . 118.4 ?
C4 C5 C6 . . 119.1(2) ?
C4 C5 H2 . . 120.4 ?
C6 C5 H2 . . 120.4 ?
C5 C6 C7 . . 118.7(2) ?
C5 C6 C14 . . 118.4(2) ?
C7 C6 C14 . . 122.9(2) ?
C8 C7 C6 . . 119.1(2) ?
C8 C7 H3 . . 120.5 ?
C6 C7 H3 . . 120.5 ?
N1 C8 C7 . . 122.2(2) ?
N1 C8 C9 . . 114.2(2) ?
C7 C8 C9 . . 123.6(2) ?
N2 C9 C10 . . 122.1(2) ?
N2 C9 C8 . . 114.4(2) ?
C10 C9 C8 . . 123.5(2) ?
C9 C10 C11 . . 118.9(2) ?
C9 C10 H4 . . 120.5 ?
C11 C10 H4 . . 120.5 ?
C12 C11 C10 . . 119.0(2) ?
C12 C11 C17 . . 118.6(2) ?
C10 C11 C17 . . 122.4(2) ?
C13 C12 C11 . . 118.9(2) ?
C13 C12 H5 . . 120.6 ?
C11 C12 H5 . . 120.6 ?
N2 C13 C12 . . 122.7(2) ?
N2 C13 H6 . . 118.7 ?
C12 C13 H6 . . 118.7 ?
O4 C14 O5 . . 124.8(3) ?
O4 C14 C6 . . 122.6(3) ?
O5 C14 C6 . . 112.6(2) ?
C16 C15 O5 . . 108.2(3) ?
C16 C15 H7 . . 110.1 ?
O5 C15 H7 . . 110.1 ?
C16 C15 H8 . . 110.1 ?
O5 C15 H8 . . 110.1 ?
H7 C15 H8 . . 108.4 ?
C15 C16 H9 . . 109.5 ?
C15 C16 H10 . . 109.5 ?
H9 C16 H10 . . 109.5 ?
C15 C16 H11 . . 109.5 ?
H9 C16 H11 . . 109.5 ?
H10 C16 H11 . . 109.5 ?
O6 C17 O7 . . 124.9(2) ?
O6 C17 C11 . . 123.3(3) ?
O7 C17 C11 . . 111.7(2) ?
O7 C18 C19 . . 107.4(2) ?
O7 C18 H12 . . 110.2 ?
C19 C18 H12 . . 110.2 ?
O7 C18 H13 . . 110.2 ?
C19 C18 H13 . . 110.2 ?
H12 C18 H13 . . 108.5 ?
C18 C19 H14 . . 109.5 ?
C18 C19 H15 . . 109.5 ?
H14 C19 H15 . . 109.5 ?
C18 C19 H16 . . 109.5 ?
H14 C19 H16 . . 109.5 ?
H15 C19 H16 . . 109.5 ?

loop_
_geom_bond_atom_site_label_1
_geom_bond_atom_site_label_2
_geom_bond_site_symmetry_2
_geom_bond_distance
_geom_bond_publ_flag
Br1 Mn1 . 2.5038(5) ?
Mn1 C3 . 1.812(3) ?
Mn1 C2 . 1.819(3) ?
Mn1 C1 . 1.877(3) ?
Mn1 N1 . 2.046(2) ?
Mn1 N2 . 2.047(2) ?
O1 C1 . 1.054(3) ?
O2 C2 . 1.142(3) ?
O3 C3 . 1.141(3) ?
O4 C14 . 1.200(3) ?
O5 C14 . 1.303(4) ?
O5 C15 . 1.461(4) ?
O6 C17 . 1.199(3) ?
O7 C17 . 1.337(3) ?
O7 C18 . 1.466(3) ?
N1 C4 . 1.350(3) ?
N1 C8 . 1.358(3) ?
N2 C13 . 1.345(3) ?
N2 C9 . 1.353(3) ?
C4 C5 . 1.373(4) ?
C4 H1 . 0.9500 ?
C5 C6 . 1.384(4) ?
C5 H2 . 0.9500 ?
C6 C7 . 1.395(3) ?
C6 C14 . 1.493(4) ?
C7 C8 . 1.385(4) ?
C7 H3 . 0.9500 ?
C8 C9 . 1.477(3) ?
C9 C10 . 1.391(3) ?
C10 C11 . 1.392(3) ?
C10 H4 . 0.9500 ?
C11 C12 . 1.389(4) ?
C11 C17 . 1.502(3) ?
C12 C13 . 1.386(3) ?
C12 H5 . 0.9500 ?
C13 H6 . 0.9500 ?
C15 C16 . 1.455(5) ?
C15 H7 . 0.9900 ?
C15 H8 . 0.9900 ?
C16 H9 . 0.9800 ?
C16 H10 . 0.9800 ?
C16 H11 . 0.9800 ?
C18 C19 . 1.495(5) ?
C18 H12 . 0.9900 ?
C18 H13 . 0.9900 ?
C19 H14 . 0.9800 ?
C19 H15 . 0.9800 ?
C19 H16 . 0.9800 ?

loop_
_geom_hbond_atom_site_label_D
_geom_hbond_atom_site_label_H
_geom_hbond_atom_site_label_A
_geom_hbond_site_symmetry_A
_geom_hbond_distance_DH
_geom_hbond_distance_HA
_geom_hbond_distance_DA
_geom_hbond_angle_DHA
C5 H2 Br1 4_665 0.95 2.90 3.502(3) 122
C13 H6 Br1 4_565 0.95 2.78 3.537(3) 138

loop_
_geom_torsion_atom_site_label_1
_geom_torsion_atom_site_label_2
_geom_torsion_atom_site_label_3
_geom_torsion_atom_site_label_4
_geom_torsion_site_symmetry_1
_geom_torsion_site_symmetry_2
_geom_torsion_site_symmetry_3
_geom_torsion_site_symmetry_4
_geom_torsion
_geom_torsion_publ_flag
C8 N1 C4 C5 . . . . 0.3(4) ?
Mn1 N1 C4 C5 . . . . -178.5(2) ?
N1 C4 C5 C6 . . . . 0.5(4) ?
C4 C5 C6 C7 . . . . -1.2(4) ?
C4 C5 C6 C14 . . . . 177.1(2) ?
C5 C6 C7 C8 . . . . 1.1(4) ?
C14 C6 C7 C8 . . . . -177.1(2) ?
C4 N1 C8 C7 . . . . -0.5(4) ?
Mn1 N1 C8 C7 . . . . 178.47(18) ?
C4 N1 C8 C9 . . . . 178.3(2) ?
Mn1 N1 C8 C9 . . . . -2.8(3) ?
C6 C7 C8 N1 . . . . -0.2(4) ?
C6 C7 C8 C9 . . . . -178.8(2) ?
C13 N2 C9 C10 . . . . 2.4(3) ?
Mn1 N2 C9 C10 . . . . -173.32(18) ?
C13 N2 C9 C8 . . . . -177.2(2) ?
Mn1 N2 C9 C8 . . . . 7.0(3) ?
N1 C8 C9 N2 . . . . -2.8(3) ?
C7 C8 C9 N2 . . . . 175.9(2) ?
N1 C8 C9 C10 . . . . 177.6(2) ?
C7 C8 C9 C10 . . . . -3.7(4) ?
N2 C9 C10 C11 . . . . -2.1(4) ?
C8 C9 C10 C11 . . . . 177.5(2) ?
C9 C10 C11 C12 . . . . 0.2(4) ?
C9 C10 C11 C17 . . . . 179.0(2) ?
C10 C11 C12 C13 . . . . 1.3(4) ?
C17 C11 C12 C13 . . . . -177.6(2) ?
C9 N2 C13 C12 . . . . -0.8(4) ?
Mn1 N2 C13 C12 . . . . 174.46(18) ?
C11 C12 C13 N2 . . . . -1.0(4) ?
C15 O5 C14 O4 . . . . 0.0(5) ?
C15 O5 C14 C6 . . . . 177.8(3) ?
C5 C6 C14 O4 . . . . -7.4(4) ?
C7 C6 C14 O4 . . . . 170.8(3) ?
C5 C6 C14 O5 . . . . 174.7(2) ?
C7 C6 C14 O5 . . . . -7.1(4) ?
C14 O5 C15 C16 . . . . 156.1(3) ?
C18 O7 C17 O6 . . . . 0.5(4) ?
C18 O7 C17 C11 . . . . 179.7(2) ?
C12 C11 C17 O6 . . . . 17.2(4) ?
C10 C11 C17 O6 . . . . -161.6(3) ?
C12 C11 C17 O7 . . . . -162.0(2) ?
C10 C11 C17 O7 . . . . 19.2(3) ?
C17 O7 C18 C19 . . . . 176.5(3) ?

_cod_database_fobs_code 2243531
